data_4309091
loop_
_publ_author_name
'Zhong-Hai Ni'
'Hui-Zhong Kou'
'Lei Zheng'
'Yi-Hua Zhao'
'Li-Fang Zhang'
'Ru-Ji Wang'
'Ai-Li Cui'
'Osamu Sato'

_publ_section_title
;
Assembly of Azido- or Cyano-Bridged Binuclear Complexes Containing the
Bulky [Mn(phen)2]2+ Building Block: Syntheses, Crystal Structures, and
Magnetic Properties
;
_journal_name_full 'Inorganic Chemistry'
_journal_page_first 4728
_journal_page_last 4736
_journal_paper_doi 10.1021/ic050181b
_journal_volume 44
_journal_year 2005
_chemical_formula_sum 'C88 H58 Cr2 Mn2 N26 O5'
_chemical_formula_weight 1773.48
_chemical_name_systematic
; 
 ? 
;
_space_group_IT_number 13
_symmetry_cell_setting monoclinic
_symmetry_space_group_name_Hall '-P 2yac'
_symmetry_space_group_name_H-M 'P 1 2/n 1'
_atom_sites_solution_hydrogens geom
_atom_sites_solution_primary direct
_atom_sites_solution_secondary difmap
_audit_creation_method SHELXL-97
_cell_angle_alpha 90.00
_cell_angle_beta 95.909(2)
_cell_angle_gamma 90.00
_cell_formula_units_Z 2
_cell_length_a 14.2046(14)
_cell_length_b 10.6938(10)
_cell_length_c 26.233(2)
_cell_measurement_temperature 296(2)
_cell_volume 3963.7(6)
_computing_cell_refinement 'Bruker XSCANS'
_computing_data_collection 'Bruker XSCANS'
_computing_data_reduction 'Bruker SHELXTL'
_computing_molecular_graphics 'Bruker SHELXTL'
_computing_publication_material 'Bruker SHELXTL'
_computing_structure_refinement 'SHELXL-97 (Sheldrick, 1997)'
_computing_structure_solution 'SHELXS-97 (Sheldrick, 1990)'
_diffrn_ambient_temperature 296(2)
_diffrn_measured_fraction_theta_full 0.933
_diffrn_measured_fraction_theta_max 0.933
_diffrn_measurement_device_type 'Bruker P4'
_diffrn_measurement_method '\w scans'
_diffrn_radiation_monochromator graphite
_diffrn_radiation_source 'fine-focus sealed tube'
_diffrn_radiation_type MoK\a
_diffrn_radiation_wavelength 0.71073
_diffrn_reflns_av_R_equivalents 0.0499
_diffrn_reflns_av_sigmaI/netI 0.0833
_diffrn_reflns_limit_h_max 20
_diffrn_reflns_limit_h_min -21
_diffrn_reflns_limit_k_max 8
_diffrn_reflns_limit_k_min -16
_diffrn_reflns_limit_l_max 39
_diffrn_reflns_limit_l_min -39
_diffrn_reflns_number 33490
_diffrn_reflns_theta_full 33.45
_diffrn_reflns_theta_max 33.45
_diffrn_reflns_theta_min 2.06
_exptl_absorpt_coefficient_mu 0.652
_exptl_absorpt_correction_type none
_exptl_crystal_colour red
_exptl_crystal_density_diffrn 1.486
_exptl_crystal_density_method 'not measured'
_exptl_crystal_description block
_exptl_crystal_F_000 1812
_exptl_crystal_size_max 0.3
_exptl_crystal_size_mid 0.2
_exptl_crystal_size_min 0.15
_refine_diff_density_max 0.452
_refine_diff_density_min -0.280
_refine_diff_density_rms 0.062
_refine_ls_extinction_method none
_refine_ls_goodness_of_fit_ref 1.041
_refine_ls_hydrogen_treatment mixed
_refine_ls_matrix_type full
_refine_ls_number_parameters 562
_refine_ls_number_reflns 14457
_refine_ls_number_restraints 0
_refine_ls_restrained_S_all 1.041
_refine_ls_R_factor_all 0.1350
_refine_ls_R_factor_gt 0.0620
_refine_ls_shift/su_max 0.001
_refine_ls_shift/su_mean 0.000
_refine_ls_structure_factor_coef Fsqd
_refine_ls_weighting_details 'calc w=1/[\s^2^(Fo^2^)+(0.0400P)^2^+0.0000P] where P=(Fo^2^+2Fc^2^)/3'
_refine_ls_weighting_scheme calc
_refine_ls_wR_factor_gt 0.1119
_refine_ls_wR_factor_ref 0.1318
_reflns_number_gt 7147
_reflns_number_total 14457
_reflns_threshold_expression >2sigma(I)
_cod_data_source_file ic050181bsi20050203_030331_4.cif
_cod_data_source_block 4
_cod_depositor_comments
;
The following automatic conversions were performed:
'_symmetry_cell_setting' value 'Monoclinic' changed to 'monoclinic'
according to '/home/saulius/struct/CIF-dictionaries/cif_core.dic'
dictionary named 'cif_core.dic' version 2.4.1 from 2010-06-29.

Automatic conversion script
Id: cif_fix_enum 1527 2010-12-29 10:47:43Z saulius 
;
_cod_database_code 4309091

loop_
_symmetry_equiv_pos_as_xyz
'x, y, z'
'-x+1/2, y, -z+1/2'
'-x, -y, -z'
'x-1/2, -y, z-1/2'

loop_
_atom_site_label
_atom_site_type_symbol
_atom_site_fract_x
_atom_site_fract_y
_atom_site_fract_z
_atom_site_U_iso_or_equiv
_atom_site_adp_type
_atom_site_occupancy
_atom_site_symmetry_multiplicity
_atom_site_calc_flag
_atom_site_refinement_flags
_atom_site_disorder_assembly
_atom_site_disorder_group
Cr1 Cr 0.81655(3) 0.10097(3) 0.049974(12) 0.03702(10) Uani 1 1 d . . .
Mn1 Mn 0.35276(3) 0.47059(3) 0.219402(13) 0.04251(10) Uani 1 1 d . . .
O1W O 0.7500 0.0629(3) 0.2500 0.0803(10) Uani 1 2 d S . .
N3 N 0.92071(13) 0.01547(18) 0.10012(7) 0.0426(4) Uani 1 1 d . . .
N5 N 0.71702(13) 0.21674(17) 0.02171(7) 0.0409(4) Uani 1 1 d . . .
N4 N 0.81050(13) 0.20703(17) 0.11101(6) 0.0399(4) Uani 1 1 d . . .
N6 N 0.78930(13) 0.02620(17) -0.02335(7) 0.0410(4) Uani 1 1 d . . .
O2 O 0.86628(13) 0.22789(17) 0.19690(6) 0.0593(5) Uani 1 1 d . . .
C2 C 0.72258(17) -0.0293(2) 0.07437(9) 0.0462(6) Uani 1 1 d . . .
C14 C 0.74200(16) 0.3033(2) 0.10500(8) 0.0407(5) Uani 1 1 d . . .
C1 C 0.92411(16) 0.2075(2) 0.02198(8) 0.0400(5) Uani 1 1 d . . .
C7 C 0.72217(17) 0.0930(2) -0.05215(8) 0.0444(5) Uani 1 1 d . . .
C16 C 0.93017(17) 0.0720(2) 0.14632(8) 0.0434(5) Uani 1 1 d . . .
C9 C 0.69168(16) 0.3101(2) 0.05603(8) 0.0410(5) Uani 1 1 d . . .
C13 C 0.72291(18) 0.3899(2) 0.14254(9) 0.0518(6) Uani 1 1 d . . .
H13A H 0.7559 0.3865 0.1750 0.062 Uiso 1 1 calc R . .
C15 C 0.86460(17) 0.1789(2) 0.15406(8) 0.0428(5) Uani 1 1 d . . .
C20 C 0.97712(18) -0.0817(2) 0.09262(9) 0.0507(6) Uani 1 1 d . . .
H20A H 0.9702 -0.1219 0.0610 0.061 Uiso 1 1 calc R . .
N1 N 0.98325(15) 0.26415(19) 0.00648(7) 0.0525(5) Uani 1 1 d . . .
C8 C 0.67842(17) 0.2017(2) -0.02680(9) 0.0460(6) Uani 1 1 d . . .
C10 C 0.62367(18) 0.4017(2) 0.04523(10) 0.0518(6) Uani 1 1 d . . .
H10A H 0.5899 0.4060 0.0130 0.062 Uiso 1 1 calc R . .
O1 O 0.61644(14) 0.26395(19) -0.05112(7) 0.0694(5) Uani 1 1 d . . .
C3 C 0.82797(18) -0.0723(2) -0.04426(9) 0.0478(6) Uani 1 1 d . . .
H3A H 0.8731 -0.1190 -0.0243 0.057 Uiso 1 1 calc R . .
C17 C 0.99676(19) 0.0313(3) 0.18483(9) 0.0558(7) Uani 1 1 d . . .
H17A H 1.0017 0.0703 0.2167 0.067 Uiso 1 1 calc R . .
C12 C 0.6548(2) 0.4805(3) 0.13107(11) 0.0628(7) Uani 1 1 d . . .
H12A H 0.6417 0.5375 0.1562 0.075 Uiso 1 1 calc R . .
C4 C 0.8033(2) -0.1073(3) -0.09450(10) 0.0566(7) Uani 1 1 d . . .
H4A H 0.8314 -0.1765 -0.1081 0.068 Uiso 1 1 calc R . .
C5 C 0.7374(2) -0.0394(3) -0.12379(10) 0.0633(8) Uani 1 1 d . . .
H5A H 0.7207 -0.0608 -0.1579 0.076 Uiso 1 1 calc R . .
C6 C 0.6955(2) 0.0617(3) -0.10254(9) 0.0579(7) Uani 1 1 d . . .
H6A H 0.6497 0.1084 -0.1220 0.069 Uiso 1 1 calc R . .
C18 C 1.0555(2) -0.0663(3) 0.17631(11) 0.0629(7) Uani 1 1 d . . .
H18A H 1.1018 -0.0924 0.2017 0.075 Uiso 1 1 calc R . .
C19 C 1.04490(19) -0.1247(2) 0.12973(11) 0.0591(7) Uani 1 1 d . . .
H19A H 1.0829 -0.1925 0.1232 0.071 Uiso 1 1 calc R . .
C11 C 0.6061(2) 0.4877(2) 0.08315(11) 0.0623(7) Uani 1 1 d . . .
H11A H 0.5612 0.5501 0.0759 0.075 Uiso 1 1 calc R . .
N2 N 0.6738(2) -0.1024(3) 0.08761(10) 0.0831(8) Uani 1 1 d . . .
N8 N 0.45981(13) 0.62125(17) 0.20862(7) 0.0401(4) Uani 1 1 d . . .
N11 N 0.2500 0.6011(3) 0.2500 0.0512(7) Uani 1 2 d S . .
C43 C 0.40048(17) 0.3190(2) 0.12518(8) 0.0434(5) Uani 1 1 d . . .
N9 N 0.43021(13) 0.32841(17) 0.17609(7) 0.0426(4) Uani 1 1 d . . .
C31 C 0.52128(16) 0.6467(2) 0.25048(9) 0.0448(5) Uani 1 1 d . . .
N10 N 0.28847(14) 0.48177(18) 0.13721(7) 0.0473(5) Uani 1 1 d . . .
N14 N 0.2500 0.3406(3) 0.2500 0.0551(8) Uani 1 2 d S . .
N7 N 0.45312(15) 0.4743(2) 0.29188(7) 0.0499(5) Uani 1 1 d . . .
C44 C 0.32547(17) 0.3998(2) 0.10483(8) 0.0451(6) Uani 1 1 d . . .
C32 C 0.51677(17) 0.5694(2) 0.29472(9) 0.0477(6) Uani 1 1 d . . .
C30 C 0.46560(18) 0.6894(2) 0.16689(9) 0.0513(6) Uani 1 1 d . . .
H30A H 0.4239 0.6721 0.1381 0.062 Uiso 1 1 calc R . .
C24 C 0.5790(2) 0.5945(3) 0.33917(10) 0.0679(8) Uani 1 1 d . . .
C42 C 0.50132(18) 0.2563(2) 0.19446(10) 0.0538(6) Uani 1 1 d . . .
H42A H 0.5230 0.2628 0.2290 0.065 Uiso 1 1 calc R . .
C39 C 0.44104(19) 0.2358(2) 0.09253(10) 0.0542(6) Uani 1 1 d . . .
N15 N 0.2500 0.2338(3) 0.2500 0.0658(9) Uani 1 2 d S . .
C36 C 0.2920(2) 0.3931(3) 0.05235(9) 0.0586(7) Uani 1 1 d . . .
C27 C 0.58819(18) 0.7433(3) 0.25092(11) 0.0578(7) Uani 1 1 d . . .
C40 C 0.5150(2) 0.1610(3) 0.11382(12) 0.0678(8) Uani 1 1 d . . .
H40A H 0.5435 0.1042 0.0934 0.081 Uiso 1 1 calc R . .
C33 C 0.21975(19) 0.5570(3) 0.11856(11) 0.0604(7) Uani 1 1 d . . .
H33A H 0.1953 0.6136 0.1407 0.072 Uiso 1 1 calc R . .
C21 C 0.4489(2) 0.4032(3) 0.33267(10) 0.0672(8) Uani 1 1 d . . .
H21A H 0.4059 0.3373 0.3307 0.081 Uiso 1 1 calc R . .
C28 C 0.5907(2) 0.8130(3) 0.20579(13) 0.0691(8) Uani 1 1 d . . .
H28A H 0.6337 0.8783 0.2047 0.083 Uiso 1 1 calc R . .
C29 C 0.5309(2) 0.7854(3) 0.16393(13) 0.0669(8) Uani 1 1 d . . .
H29A H 0.5332 0.8299 0.1336 0.080 Uiso 1 1 calc R . .
N12 N 0.2500 0.7089(3) 0.2500 0.0725(10) Uani 1 2 d S . .
C23 C 0.5695(3) 0.5160(4) 0.38142(11) 0.0895(12) Uani 1 1 d . . .
H23A H 0.6078 0.5292 0.4119 0.107 Uiso 1 1 calc R . .
C37 C 0.3344(3) 0.3062(3) 0.02080(11) 0.0755(9) Uani 1 1 d . . .
H37A H 0.3126 0.3013 -0.0138 0.091 Uiso 1 1 calc R . .
C34 C 0.1821(2) 0.5559(3) 0.06758(12) 0.0741(9) Uani 1 1 d . . .
H34A H 0.1333 0.6100 0.0559 0.089 Uiso 1 1 calc R . .
C38 C 0.4052(2) 0.2309(3) 0.03967(11) 0.0729(9) Uani 1 1 d . . .
H38A H 0.4313 0.1748 0.0180 0.088 Uiso 1 1 calc R . .
C22 C 0.5060(3) 0.4222(4) 0.37859(11) 0.0852(11) Uani 1 1 d . . .
H22A H 0.5002 0.3709 0.4067 0.102 Uiso 1 1 calc R . .
C35 C 0.2178(2) 0.4749(3) 0.03534(11) 0.0763(10) Uani 1 1 d . . .
H35A H 0.1930 0.4729 0.0011 0.092 Uiso 1 1 calc R . .
C26 C 0.6489(2) 0.7658(3) 0.29628(15) 0.0818(10) Uani 1 1 d . . .
H26A H 0.6923 0.8310 0.2970 0.098 Uiso 1 1 calc R . .
C41 C 0.5456(2) 0.1707(3) 0.16450(13) 0.0675(8) Uani 1 1 d . . .
H41A H 0.5951 0.1212 0.1790 0.081 Uiso 1 1 calc R . .
C25 C 0.6451(2) 0.6950(4) 0.33838(14) 0.0848(11) Uani 1 1 d . . .
H25A H 0.6862 0.7117 0.3675 0.102 Uiso 1 1 calc R . .
N13 N 0.2500 0.8164(4) 0.2500 0.188(3) Uani 1 2 d S . .
N16 N 0.2500 0.1257(4) 0.2500 0.153(3) Uani 1 2 d S . .
H100 H 0.785(2) 0.104(3) 0.2360(13) 0.088(12) Uiso 1 1 d . . .

loop_
_atom_site_aniso_label
_atom_site_aniso_U_11
_atom_site_aniso_U_22
_atom_site_aniso_U_33
_atom_site_aniso_U_23
_atom_site_aniso_U_13
_atom_site_aniso_U_12
Cr1 0.0399(2) 0.0396(2) 0.03166(18) -0.00175(15) 0.00379(14) 0.00123(16)
Mn1 0.0444(2) 0.0431(2) 0.04020(19) 0.00533(15) 0.00534(15) -0.00050(16)
O1W 0.094(3) 0.073(2) 0.078(2) 0.000 0.031(2) 0.000
N3 0.0435(11) 0.0462(12) 0.0383(10) 0.0003(8) 0.0059(8) 0.0021(9)
N5 0.0428(11) 0.0410(11) 0.0381(10) 0.0017(8) 0.0012(8) 0.0032(9)
N4 0.0435(11) 0.0428(11) 0.0340(9) -0.0041(8) 0.0062(8) 0.0019(9)
N6 0.0436(11) 0.0432(11) 0.0365(10) -0.0019(8) 0.0047(8) -0.0027(9)
O2 0.0702(12) 0.0708(12) 0.0359(9) -0.0122(8) 0.0006(8) 0.0034(10)
C2 0.0456(14) 0.0520(15) 0.0420(13) -0.0020(11) 0.0094(11) -0.0028(12)
C14 0.0397(13) 0.0385(13) 0.0451(12) -0.0016(10) 0.0108(10) -0.0016(10)
C1 0.0447(13) 0.0422(13) 0.0327(11) -0.0046(9) 0.0010(10) 0.0053(11)
C7 0.0438(13) 0.0523(15) 0.0365(12) 0.0019(10) 0.0018(10) -0.0063(11)
C16 0.0430(13) 0.0525(15) 0.0346(11) 0.0033(10) 0.0034(10) -0.0032(11)
C9 0.0394(12) 0.0415(13) 0.0435(12) 0.0006(10) 0.0110(10) -0.0007(10)
C13 0.0544(16) 0.0522(16) 0.0502(14) -0.0130(12) 0.0115(12) -0.0028(13)
C15 0.0457(14) 0.0483(14) 0.0346(12) -0.0037(10) 0.0048(10) -0.0039(11)
C20 0.0531(16) 0.0536(16) 0.0462(13) 0.0000(11) 0.0087(12) 0.0070(12)
N1 0.0563(13) 0.0531(13) 0.0487(12) -0.0036(10) 0.0089(10) -0.0018(11)
C8 0.0450(14) 0.0497(15) 0.0423(13) 0.0043(11) -0.0007(11) 0.0020(11)
C10 0.0485(15) 0.0495(15) 0.0584(15) 0.0034(12) 0.0107(12) 0.0038(12)
O1 0.0723(13) 0.0788(14) 0.0528(11) -0.0021(9) -0.0141(9) 0.0235(11)
C3 0.0520(15) 0.0446(14) 0.0475(14) -0.0054(11) 0.0077(11) 0.0010(11)
C17 0.0595(17) 0.0641(18) 0.0417(13) 0.0015(12) -0.0042(12) 0.0012(14)
C12 0.0626(18) 0.0541(17) 0.0744(19) -0.0190(14) 0.0207(15) 0.0077(14)
C4 0.0631(17) 0.0569(17) 0.0516(15) -0.0170(13) 0.0149(13) -0.0082(14)
C5 0.073(2) 0.077(2) 0.0405(14) -0.0178(14) 0.0041(13) -0.0120(16)
C6 0.0610(17) 0.0705(19) 0.0408(13) -0.0034(12) -0.0011(12) -0.0055(14)
C18 0.0524(16) 0.074(2) 0.0593(17) 0.0156(14) -0.0073(13) 0.0052(14)
C19 0.0541(16) 0.0545(17) 0.0689(18) 0.0097(13) 0.0075(14) 0.0144(13)
C11 0.0576(17) 0.0505(17) 0.081(2) -0.0005(14) 0.0161(15) 0.0160(13)
N2 0.085(2) 0.086(2) 0.0829(18) 0.0007(15) 0.0294(16) -0.0199(16)
N8 0.0406(10) 0.0410(11) 0.0386(10) 0.0047(8) 0.0037(8) 0.0029(8)
N11 0.0532(18) 0.0377(16) 0.0655(19) 0.000 0.0190(15) 0.000
C43 0.0461(14) 0.0420(13) 0.0428(13) 0.0025(10) 0.0072(11) -0.0102(11)
N9 0.0424(11) 0.0432(11) 0.0415(10) 0.0052(8) 0.0010(9) -0.0018(9)
C31 0.0407(13) 0.0457(14) 0.0480(13) -0.0050(11) 0.0046(11) 0.0082(11)
N10 0.0455(12) 0.0472(12) 0.0482(11) 0.0093(9) 0.0002(9) -0.0018(10)
N14 0.0542(19) 0.0403(18) 0.075(2) 0.000 0.0254(16) 0.000
N7 0.0536(13) 0.0564(13) 0.0404(11) 0.0144(9) 0.0077(9) 0.0144(11)
C44 0.0476(14) 0.0457(14) 0.0415(12) 0.0073(11) 0.0013(11) -0.0144(11)
C32 0.0443(14) 0.0585(16) 0.0393(13) -0.0038(11) 0.0004(11) 0.0148(12)
C30 0.0496(15) 0.0554(16) 0.0499(14) 0.0108(12) 0.0101(12) 0.0056(12)
C24 0.0623(19) 0.091(2) 0.0470(15) -0.0119(15) -0.0123(13) 0.0317(17)
C42 0.0508(15) 0.0486(15) 0.0608(15) 0.0101(12) 0.0008(13) 0.0060(12)
C39 0.0581(17) 0.0497(16) 0.0575(16) -0.0044(12) 0.0184(13) -0.0102(13)
N15 0.104(3) 0.052(2) 0.0439(17) 0.000 0.0228(17) 0.000
C36 0.0654(18) 0.0672(19) 0.0411(13) 0.0098(13) -0.0049(13) -0.0236(15)
C27 0.0393(14) 0.0530(17) 0.0806(19) -0.0113(14) 0.0045(14) 0.0029(12)
C40 0.067(2) 0.0526(17) 0.088(2) -0.0132(15) 0.0292(17) -0.0031(15)
C33 0.0522(16) 0.0590(18) 0.0676(18) 0.0187(13) -0.0048(14) 0.0048(13)
C21 0.074(2) 0.080(2) 0.0500(15) 0.0250(14) 0.0151(14) 0.0265(16)
C28 0.0432(16) 0.0477(17) 0.119(3) 0.0089(17) 0.0186(17) -0.0024(13)
C29 0.0539(17) 0.0605(18) 0.090(2) 0.0231(16) 0.0269(17) 0.0031(14)
N12 0.058(2) 0.049(2) 0.105(3) 0.000 -0.0209(19) 0.000
C23 0.087(3) 0.133(3) 0.0435(17) -0.0092(19) -0.0151(17) 0.051(2)
C37 0.096(3) 0.087(2) 0.0435(16) -0.0030(15) 0.0051(16) -0.029(2)
C34 0.0608(19) 0.084(2) 0.074(2) 0.0363(18) -0.0079(16) 0.0023(17)
C38 0.095(3) 0.073(2) 0.0550(17) -0.0171(15) 0.0269(17) -0.0230(19)
C22 0.094(3) 0.118(3) 0.0438(17) 0.0303(18) 0.0108(17) 0.049(2)
C35 0.074(2) 0.099(3) 0.0507(17) 0.0263(17) -0.0207(16) -0.0229(19)
C26 0.0563(19) 0.079(2) 0.106(3) -0.027(2) -0.0100(19) 0.0001(17)
C41 0.0541(17) 0.0513(17) 0.098(2) 0.0075(16) 0.0107(17) 0.0142(14)
C25 0.0524(19) 0.102(3) 0.093(3) -0.044(2) -0.0263(18) 0.0178(19)
N13 0.129(5) 0.048(3) 0.364(10) 0.000 -0.093(5) 0.000
N16 0.317(8) 0.050(3) 0.102(3) 0.000 0.067(4) 0.000

loop_
_atom_type_symbol
_atom_type_description
_atom_type_scat_dispersion_real
_atom_type_scat_dispersion_imag
_atom_type_scat_source
C C 0.0033 0.0016 'International Tables Vol C Tables 4.2.6.8 and 6.1.1.4'
H H 0.0000 0.0000 'International Tables Vol C Tables 4.2.6.8 and 6.1.1.4'
N N 0.0061 0.0033 'International Tables Vol C Tables 4.2.6.8 and 6.1.1.4'
O O 0.0106 0.0060 'International Tables Vol C Tables 4.2.6.8 and 6.1.1.4'
Cr Cr 0.3209 0.6236 'International Tables Vol C Tables 4.2.6.8 and 6.1.1.4'
Mn Mn 0.3368 0.7283 'International Tables Vol C Tables 4.2.6.8 and 6.1.1.4'

loop_
_geom_angle_atom_site_label_1
_geom_angle_atom_site_label_2
_geom_angle_atom_site_label_3
_geom_angle
_geom_angle_site_symmetry_1
_geom_angle_site_symmetry_3
_geom_angle_publ_flag
N5 Cr1 N4 81.62(7) . . ?
N5 Cr1 C2 94.50(9) . . ?
N4 Cr1 C2 93.01(8) . . ?
N5 Cr1 N6 80.52(7) . . ?
N4 Cr1 N6 162.13(8) . . ?
C2 Cr1 N6 87.87(8) . . ?
N5 Cr1 N3 161.67(7) . . ?
N4 Cr1 N3 80.06(7) . . ?
C2 Cr1 N3 87.04(9) . . ?
N6 Cr1 N3 117.80(7) . . ?
N5 Cr1 C1 92.72(8) . . ?
N4 Cr1 C1 93.80(8) . . ?
C2 Cr1 C1 170.73(9) . . ?
N6 Cr1 C1 87.59(8) . . ?
N3 Cr1 C1 87.94(8) . . ?
N14 Mn1 N11 77.46(8) . . ?
N14 Mn1 N9 97.64(8) . . ?
N11 Mn1 N9 167.69(5) . . ?
N14 Mn1 N8 165.59(6) . . ?
N11 Mn1 N8 94.19(7) . . ?
N9 Mn1 N8 92.77(7) . . ?
N14 Mn1 N7 95.05(5) . . ?
N11 Mn1 N7 93.78(5) . . ?
N9 Mn1 N7 97.93(7) . . ?
N8 Mn1 N7 73.57(7) . . ?
N14 Mn1 N10 99.31(5) . . ?
N11 Mn1 N10 95.47(5) . . ?
N9 Mn1 N10 74.00(7) . . ?
N8 Mn1 N10 93.10(7) . . ?
N7 Mn1 N10 164.31(7) . . ?
C20 N3 C16 118.3(2) . . ?
C20 N3 Cr1 130.05(16) . . ?
C16 N3 Cr1 111.63(15) . . ?
C8 N5 C9 125.6(2) . . ?
C8 N5 Cr1 119.32(15) . . ?
C9 N5 Cr1 115.11(14) . . ?
C15 N4 C14 126.06(18) . . ?
C15 N4 Cr1 119.25(15) . . ?
C14 N4 Cr1 114.54(14) . . ?
C3 N6 C7 118.9(2) . . ?
C3 N6 Cr1 129.70(17) . . ?
C7 N6 Cr1 111.42(14) . . ?
N2 C2 Cr1 177.9(3) . . ?
C13 C14 C9 119.4(2) . . ?
C13 C14 N4 125.8(2) . . ?
C9 C14 N4 114.77(19) . . ?
N1 C1 Cr1 179.1(2) . . ?
N6 C7 C6 120.9(2) . . ?
N6 C7 C8 117.33(19) . . ?
C6 C7 C8 121.7(2) . . ?
N3 C16 C17 120.9(2) . . ?
N3 C16 C15 117.2(2) . . ?
C17 C16 C15 121.9(2) . . ?
C10 C9 C14 120.1(2) . . ?
C10 C9 N5 125.9(2) . . ?
C14 C9 N5 113.93(19) . . ?
C12 C13 C14 119.6(2) . . ?
C12 C13 H13A 120.2 . . ?
C14 C13 H13A 120.2 . . ?
O2 C15 N4 129.0(2) . . ?
O2 C15 C16 119.4(2) . . ?
N4 C15 C16 111.63(18) . . ?
N3 C20 C19 122.7(2) . . ?
N3 C20 H20A 118.6 . . ?
C19 C20 H20A 118.6 . . ?
O1 C8 N5 128.9(2) . . ?
O1 C8 C7 119.7(2) . . ?
N5 C8 C7 111.4(2) . . ?
C9 C10 C11 119.5(2) . . ?
C9 C10 H10A 120.3 . . ?
C11 C10 H10A 120.3 . . ?
N6 C3 C4 122.2(2) . . ?
N6 C3 H3A 118.9 . . ?
C4 C3 H3A 118.9 . . ?
C18 C17 C16 120.3(2) . . ?
C18 C17 H17A 119.9 . . ?
C16 C17 H17A 119.9 . . ?
C11 C12 C13 120.9(2) . . ?
C11 C12 H12A 119.5 . . ?
C13 C12 H12A 119.5 . . ?
C5 C4 C3 119.2(2) . . ?
C5 C4 H4A 120.4 . . ?
C3 C4 H4A 120.4 . . ?
C4 C5 C6 119.4(2) . . ?
C4 C5 H5A 120.3 . . ?
C6 C5 H5A 120.3 . . ?
C7 C6 C5 119.4(3) . . ?
C7 C6 H6A 120.3 . . ?
C5 C6 H6A 120.3 . . ?
C19 C18 C17 118.8(2) . . ?
C19 C18 H18A 120.6 . . ?
C17 C18 H18A 120.6 . . ?
C18 C19 C20 119.0(2) . . ?
C18 C19 H19A 120.5 . . ?
C20 C19 H19A 120.5 . . ?
C12 C11 C10 120.4(2) . . ?
C12 C11 H11A 119.8 . . ?
C10 C11 H11A 119.8 . . ?
C30 N8 C31 117.9(2) . . ?
C30 N8 Mn1 126.67(16) . . ?
C31 N8 Mn1 115.32(14) . . ?
N12 N11 Mn1 128.78(6) . 2 ?
N12 N11 Mn1 128.78(6) . . ?
Mn1 N11 Mn1 102.44(12) 2 . ?
N9 C43 C39 122.8(2) . . ?
N9 C43 C44 117.7(2) . . ?
C39 C43 C44 119.5(2) . . ?
C42 N9 C43 117.5(2) . . ?
C42 N9 Mn1 127.22(16) . . ?
C43 N9 Mn1 115.23(15) . . ?
N8 C31 C27 122.2(2) . . ?
N8 C31 C32 117.5(2) . . ?
C27 C31 C32 120.3(2) . . ?
C33 N10 C44 118.6(2) . . ?
C33 N10 Mn1 126.71(18) . . ?
C44 N10 Mn1 114.66(15) . . ?
N15 N14 Mn1 128.68(6) . . ?
N15 N14 Mn1 128.68(6) . 2 ?
Mn1 N14 Mn1 102.65(12) . 2 ?
C21 N7 C32 118.2(2) . . ?
C21 N7 Mn1 126.6(2) . . ?
C32 N7 Mn1 114.75(14) . . ?
N10 C44 C36 121.9(2) . . ?
N10 C44 C43 118.4(2) . . ?
C36 C44 C43 119.7(2) . . ?
N7 C32 C24 122.9(2) . . ?
N7 C32 C31 118.2(2) . . ?
C24 C32 C31 118.8(3) . . ?
N8 C30 C29 123.4(3) . . ?
N8 C30 H30A 118.3 . . ?
C29 C30 H30A 118.3 . . ?
C23 C24 C32 115.7(3) . . ?
C23 C24 C25 125.2(3) . . ?
C32 C24 C25 119.1(3) . . ?
N9 C42 C41 123.3(3) . . ?
N9 C42 H42A 118.4 . . ?
C41 C42 H42A 118.4 . . ?
C40 C39 C43 117.5(2) . . ?
C40 C39 C38 123.2(3) . . ?
C43 C39 C38 119.3(3) . . ?
N14 N15 N16 180.000(2) . . ?
C35 C36 C44 116.4(3) . . ?
C35 C36 C37 124.8(3) . . ?
C44 C36 C37 118.8(3) . . ?
C28 C27 C31 117.4(3) . . ?
C28 C27 C26 123.6(3) . . ?
C31 C27 C26 119.0(3) . . ?
C41 C40 C39 120.0(3) . . ?
C41 C40 H40A 120.0 . . ?
C39 C40 H40A 120.0 . . ?
N10 C33 C34 123.3(3) . . ?
N10 C33 H33A 118.4 . . ?
C34 C33 H33A 118.4 . . ?
N7 C21 C22 123.0(3) . . ?
N7 C21 H21A 118.5 . . ?
C22 C21 H21A 118.5 . . ?
C29 C28 C27 120.2(3) . . ?
C29 C28 H28A 119.9 . . ?
C27 C28 H28A 119.9 . . ?
C28 C29 C30 118.9(3) . . ?
C28 C29 H29A 120.6 . . ?
C30 C29 H29A 120.6 . . ?
N13 N12 N11 180.000(2) . . ?
C22 C23 C24 121.3(3) . . ?
C22 C23 H23A 119.4 . . ?
C24 C23 H23A 119.4 . . ?
C38 C37 C36 121.6(3) . . ?
C38 C37 H37A 119.2 . . ?
C36 C37 H37A 119.2 . . ?
C35 C34 C33 118.6(3) . . ?
C35 C34 H34A 120.7 . . ?
C33 C34 H34A 120.7 . . ?
C37 C38 C39 121.0(3) . . ?
C37 C38 H38A 119.5 . . ?
C39 C38 H38A 119.5 . . ?
C23 C22 C21 118.9(3) . . ?
C23 C22 H22A 120.6 . . ?
C21 C22 H22A 120.6 . . ?
C34 C35 C36 121.3(3) . . ?
C34 C35 H35A 119.3 . . ?
C36 C35 H35A 119.3 . . ?
C25 C26 C27 121.5(3) . . ?
C25 C26 H26A 119.3 . . ?
C27 C26 H26A 119.3 . . ?
C40 C41 C42 118.9(3) . . ?
C40 C41 H41A 120.5 . . ?
C42 C41 H41A 120.5 . . ?
C26 C25 C24 121.2(3) . . ?
C26 C25 H25A 119.4 . . ?
C24 C25 H25A 119.4 . . ?

loop_
_geom_bond_atom_site_label_1
_geom_bond_atom_site_label_2
_geom_bond_distance
_geom_bond_site_symmetry_2
_geom_bond_publ_flag
Cr1 N5 1.9661(18) . ?
Cr1 N4 1.9712(17) . ?
Cr1 C2 2.075(3) . ?
Cr1 N6 2.0823(18) . ?
Cr1 N3 2.0869(19) . ?
Cr1 C1 2.098(2) . ?
Mn1 N14 2.2245(19) . ?
Mn1 N11 2.2278(19) . ?
Mn1 N9 2.2518(19) . ?
Mn1 N8 2.2531(18) . ?
Mn1 N7 2.256(2) . ?
Mn1 N10 2.256(2) . ?
O1W H100 0.79(3) . ?
N3 C20 1.339(3) . ?
N3 C16 1.349(3) . ?
N5 C8 1.343(3) . ?
N5 C9 1.415(3) . ?
N4 C15 1.333(3) . ?
N4 C14 1.414(3) . ?
N6 C3 1.332(3) . ?
N6 C7 1.357(3) . ?
O2 C15 1.238(3) . ?
C2 N2 1.123(3) . ?
C14 C13 1.399(3) . ?
C14 C9 1.406(3) . ?
C1 N1 1.144(3) . ?
C7 C6 1.378(3) . ?
C7 C8 1.505(3) . ?
C16 C17 1.381(3) . ?
C16 C15 1.501(3) . ?
C9 C10 1.385(3) . ?
C13 C12 1.381(4) . ?
C13 H13A 0.9300 . ?
C20 C19 1.376(3) . ?
C20 H20A 0.9300 . ?
C8 O1 1.229(3) . ?
C10 C11 1.395(3) . ?
C10 H10A 0.9300 . ?
C3 C4 1.380(3) . ?
C3 H3A 0.9300 . ?
C17 C18 1.369(4) . ?
C17 H17A 0.9300 . ?
C12 C11 1.373(4) . ?
C12 H12A 0.9300 . ?
C4 C5 1.358(4) . ?
C4 H4A 0.9300 . ?
C5 C6 1.379(4) . ?
C5 H5A 0.9300 . ?
C6 H6A 0.9300 . ?
C18 C19 1.367(4) . ?
C18 H18A 0.9300 . ?
C19 H19A 0.9300 . ?
C11 H11A 0.9300 . ?
N8 C30 1.325(3) . ?
N8 C31 1.358(3) . ?
N11 N12 1.153(4) . ?
N11 Mn1 2.2278(19) 2 ?
C43 N9 1.362(3) . ?
C43 C39 1.399(3) . ?
C43 C44 1.431(3) . ?
N9 C42 1.322(3) . ?
C31 C27 1.403(3) . ?
C31 C32 1.431(3) . ?
N10 C33 1.320(3) . ?
N10 C44 1.364(3) . ?
N14 N15 1.143(4) . ?
N14 Mn1 2.2245(19) 2 ?
N7 C21 1.319(3) . ?
N7 C32 1.358(3) . ?
C44 C36 1.411(3) . ?
C32 C24 1.415(3) . ?
C30 C29 1.391(4) . ?
C30 H30A 0.9300 . ?
C24 C23 1.408(5) . ?
C24 C25 1.428(5) . ?
C42 C41 1.397(4) . ?
C42 H42A 0.9300 . ?
C39 C40 1.391(4) . ?
C39 C38 1.428(4) . ?
N15 N16 1.155(5) . ?
C36 C35 1.406(4) . ?
C36 C37 1.418(4) . ?
C27 C28 1.402(4) . ?
C27 C26 1.416(4) . ?
C40 C41 1.359(4) . ?
C40 H40A 0.9300 . ?
C33 C34 1.388(4) . ?
C33 H33A 0.9300 . ?
C21 C22 1.396(4) . ?
C21 H21A 0.9300 . ?
C28 C29 1.350(4) . ?
C28 H28A 0.9300 . ?
C29 H29A 0.9300 . ?
N12 N13 1.150(5) . ?
C23 C22 1.346(5) . ?
C23 H23A 0.9300 . ?
C37 C38 1.343(4) . ?
C37 H37A 0.9300 . ?
C34 C35 1.346(4) . ?
C34 H34A 0.9300 . ?
C38 H38A 0.9300 . ?
C22 H22A 0.9300 . ?
C35 H35A 0.9300 . ?
C26 C25 1.345(5) . ?
C26 H26A 0.9300 . ?
C41 H41A 0.9300 . ?
C25 H25A 0.9300 . ?

loop_
_geom_hbond_atom_site_label_D
_geom_hbond_atom_site_label_H
_geom_hbond_atom_site_label_A
_geom_hbond_distance_DH
_geom_hbond_distance_HA
_geom_hbond_distance_DA
_geom_hbond_angle_DHA
_geom_hbond_site_symmetry_A
O1W H100 O2 0.79(3) 2.09(3) 2.873(3) 174(4) .
